data_2022756
loop_
_publ_author_name
'Aliyeva, Vusala A.'
'Aliyeva, Fargana S.'
'Akkurt, Mehmet'
'Y&#x131;ld&#x131;r&#x131;m, Sema &#xd6;zt&#xfc;rk'
'Bhattarai, Ajaya'

_publ_section_title
;
 Synthesis and crystal structure of
 <i>catena</i>-poly[[[aqua-{2-[(<i>E</i>)-(1-cyano-2-imino-2-meth-oxy-ethyl-idene)hydrazin-yl]benzene-sulfonato}-sodium]-di-&#x3bc;-aqua]
 dihydrate].
;
_journal_coeditor_code WM5680
_journal_issue 'Pt 5'
_journal_name_full 'Acta crystallographica. Section E, Crystallographic communications'
_journal_page_first 508
_journal_page_last 511
_journal_paper_doi 10.1107/S2056989023003602
_journal_volume 79
_journal_year 2023
_chemical_formula_iupac '[Na (C10 H9 N4 O4 S) (H2 O)3], 2H2 O'
_chemical_formula_moiety 'C10 H15 N4 Na O7 S, 2(H2 O)'
_chemical_formula_sum 'C10 H19 N4 Na O9 S'
_chemical_formula_weight 394.34
_chemical_name_systematic
'<i>catena</i>-Poly[[[aqua{2-[(<i>E</i>)-(1-cyano-2-imino-2-methoxyethylidene)hydrazinyl]benzenesulfonato}sodium]-di-\m-aqua] dihydrate]'
_space_group_crystal_system monoclinic
_space_group_IT_number 14
_space_group_name_Hall '-P 2ybc'
_space_group_name_H-M_alt 'P 1 21/c 1'
_atom_sites_solution_hydrogens mixed
_atom_sites_solution_primary direct
_atom_sites_solution_secondary difmap
_audit_creation_method SHELXL-2019/1
_cell_angle_alpha 90
_cell_angle_beta 106.6810(10)
_cell_angle_gamma 90
_cell_formula_units_Z 4
_cell_length_a 13.3305(5)
_cell_length_b 6.8212(3)
_cell_length_c 20.9547(8)
_cell_measurement_reflns_used 9914
_cell_measurement_temperature 150(2)
_cell_measurement_theta_max 26.49
_cell_measurement_theta_min 3.15
_cell_volume 1825.23(13)
_computing_cell_refinement
;
SAINT (Bruker, 2007)
;
_computing_data_collection
;
APEX2 (Bruker, 2007)
;
_computing_data_reduction
;
SAINT (Bruker, 2007)
;
_computing_molecular_graphics
;
ORTEP-3 for Windows (Farrugia, 2012)
;
_computing_publication_material
;
PLATON (Spek, 2020)
;
_computing_structure_refinement
;
SHELXL2019 (Sheldrick, 2015)
;
_computing_structure_solution
;
SHELXS (Sheldrick, 2008)
;
_diffrn_ambient_temperature 150(2)
_diffrn_measured_fraction_theta_full 0.993
_diffrn_measured_fraction_theta_max 0.987
_diffrn_measurement_device_type 'Bruker APEXII CCD'
_diffrn_measurement_method '\f and \w scans'
_diffrn_radiation_type MoK\a
_diffrn_radiation_wavelength 0.71073
_diffrn_reflns_av_R_equivalents 0.0206
_diffrn_reflns_av_unetI/netI 0.0115
_diffrn_reflns_limit_h_max 16
_diffrn_reflns_limit_h_min -16
_diffrn_reflns_limit_k_max 7
_diffrn_reflns_limit_k_min -8
_diffrn_reflns_limit_l_max 26
_diffrn_reflns_limit_l_min -26
_diffrn_reflns_number 27710
_diffrn_reflns_theta_full 25.242
_diffrn_reflns_theta_max 26.528
_diffrn_reflns_theta_min 2.192
_exptl_absorpt_coefficient_mu 0.251
_exptl_absorpt_correction_T_max 0.967
_exptl_absorpt_correction_T_min 0.926
_exptl_absorpt_correction_type multi-scan
_exptl_absorpt_process_details
;
(<i>SADABS</i>; Krause <i>et al.</i>, 2015)
;
_exptl_crystal_colour yellow
_exptl_crystal_density_diffrn 1.435
_exptl_crystal_description needle
_exptl_crystal_F_000 824
_exptl_crystal_size_max 0.270
_exptl_crystal_size_mid 0.210
_exptl_crystal_size_min 0.100
_refine_diff_density_max 0.346
_refine_diff_density_min -0.362
_refine_ls_extinction_method none
_refine_ls_goodness_of_fit_ref 1.066
_refine_ls_hydrogen_treatment constr
_refine_ls_matrix_type full
_refine_ls_number_parameters 227
_refine_ls_number_reflns 3748
_refine_ls_number_restraints 0
_refine_ls_restrained_S_all 1.066
_refine_ls_R_factor_all 0.0321
_refine_ls_R_factor_gt 0.0280
_refine_ls_shift/su_max 0.001
_refine_ls_shift/su_mean 0.000
_refine_ls_structure_factor_coef Fsqd
_refine_ls_weighting_details 'w=1/[\s^2^(Fo^2^)+(0.0397P)^2^+0.8377P] where P=(Fo^2^+2Fc^2^)/3'
_refine_ls_weighting_scheme calc
_refine_ls_wR_factor_gt 0.0771
_refine_ls_wR_factor_ref 0.0808
_reflns_number_gt 3389
_reflns_number_total 3748
_reflns_threshold_expression 'I > 2\s(I)'
_cod_data_source_file wm5680sup1.cif
_cod_data_source_block I
_cod_depositor_comments 'Adding full bibliography for 2022756.cif.'
_cod_original_sg_symbol_H-M 'P 21/c'
_cod_database_code 2022756
_cod_database_fobs_code 2022756
_shelx_space_group_comment
;
The symmetry employed for this shelxl refinement is uniquely defined
by the following loop, which should always be used as a source of
symmetry information in preference to the above space-group names.
They are only intended as comments.
;
_shelx_estimated_absorpt_t_min 0.935
_shelx_estimated_absorpt_t_max 0.975

loop_
_space_group_symop_operation_xyz
'x, y, z'
'-x, y+1/2, -z+1/2'
'-x, -y, -z'
'x, -y-1/2, z-1/2'

loop_
_atom_site_type_symbol
_atom_site_label
_atom_site_fract_x
_atom_site_fract_y
_atom_site_fract_z
_atom_site_U_iso_or_equiv
_atom_site_adp_type
_atom_site_calc_flag
_atom_site_occupancy
_atom_site_disorder_assembly
_atom_site_disorder_group
Na Na1 0.01633(4) 0.24885(7) 0.50226(3) 0.02094(13) Uani d 1 . .
S S1 0.24044(2) 0.24765(4) 0.43523(2) 0.01763(9) Uani d 1 . .
O O1 0.64543(8) 0.03548(17) 0.26660(5) 0.0316(2) Uani d 1 . .
O O2 0.16843(7) 0.18478(17) 0.47128(5) 0.0312(2) Uani d 1 . .
O O3 0.21772(7) 0.44290(14) 0.40648(5) 0.0250(2) Uani d 1 . .
O O4 0.24943(7) 0.10353(15) 0.38547(5) 0.0292(2) Uani d 1 . .
O O5 0.05048(7) 0.95638(15) 0.31489(4) 0.0259(2) Uani d 1 . .
H H5A 0.111073 1.003570 0.332701 0.039 Uiso d 1 . .
H H5B 0.026423 0.994300 0.274741 0.039 Uiso d 1 . .
O O6 0.02512(8) 0.55977(15) 0.31795(5) 0.0278(2) Uani d 1 . .
H H6A 0.036537 0.682516 0.319429 0.042 Uiso d 1 . .
H H6B 0.083707 0.512606 0.340269 0.042 Uiso d 1 . .
O O7 -0.05415(7) 0.00275(14) 0.41756(4) 0.0214(2) Uani d 1 . .
H H7A -0.029422 -0.003553 0.384492 0.032 Uiso d 1 . .
H H7B -0.116822 0.035287 0.397482 0.032 Uiso d 1 . .
O O8 -0.15677(8) 0.24814(14) 0.51810(5) 0.0267(2) Uani d 1 . .
H H8A -0.183026 0.329914 0.539397 0.040 Uiso d 1 . .
H H8B -0.170926 0.135404 0.530527 0.040 Uiso d 1 . .
O O9 -0.07335(8) 0.48983(15) 0.41848(5) 0.0292(2) Uani d 1 . .
H H9A -0.044937 0.508569 0.387489 0.044 Uiso d 1 . .
H H9B -0.120247 0.402548 0.405278 0.044 Uiso d 1 . .
N N1 0.45695(8) 0.19223(16) 0.41179(5) 0.0173(2) Uani d 1 . .
H H1N 0.394133 0.153936 0.384683 0.021 Uiso d 1 . .
N N2 0.54648(8) 0.17969(16) 0.39713(5) 0.0184(2) Uani d 1 . .
N N3 0.37653(11) 0.0270(2) 0.24994(7) 0.0407(3) Uani d 1 . .
N N4 0.73936(9) 0.1439(2) 0.37031(6) 0.0331(3) Uani d 1 . .
H H4N 0.728594 0.183478 0.410070 0.040 Uiso d 1 . .
C C1 0.45890(9) 0.23787(17) 0.47751(6) 0.0160(2) Uani d 1 . .
C C2 0.55436(10) 0.25797(18) 0.52682(7) 0.0203(3) Uani d 1 . .
H H2 0.618229 0.240330 0.515954 0.024 Uiso calc 1 . .
C C3 0.55603(11) 0.3035(2) 0.59141(6) 0.0243(3) Uani d 1 . .
H H3 0.621321 0.316534 0.624649 0.029 Uiso calc 1 . .
C C4 0.46382(11) 0.3304(2) 0.60838(6) 0.0254(3) Uani d 1 . .
H H4 0.465840 0.363154 0.652795 0.030 Uiso calc 1 . .
C C5 0.36862(10) 0.30915(19) 0.55994(6) 0.0220(3) Uani d 1 . .
H H5 0.305188 0.326402 0.571371 0.026 Uiso calc 1 . .
C C6 0.36531(9) 0.26271(17) 0.49470(6) 0.0167(2) Uani d 1 . .
C C7 0.54846(10) 0.12221(19) 0.33855(6) 0.0206(3) Uani d 1 . .
C C8 0.65335(10) 0.1044(2) 0.32786(6) 0.0254(3) Uani d 1 . .
C C9 0.45515(11) 0.0676(2) 0.28728(6) 0.0253(3) Uani d 1 . .
C C10 0.74403(13) 0.0023(3) 0.25222(8) 0.0457(5) Uani d 1 . .
H H10C 0.730573 -0.048535 0.206797 0.069 Uiso calc 1 . .
H H10D 0.785594 -0.093168 0.283906 0.069 Uiso calc 1 . .
H H10E 0.782662 0.126071 0.256239 0.069 Uiso calc 1 . .

loop_
_atom_site_aniso_label
_atom_site_aniso_U_11
_atom_site_aniso_U_22
_atom_site_aniso_U_33
_atom_site_aniso_U_12
_atom_site_aniso_U_13
_atom_site_aniso_U_23
Na1 0.0226(3) 0.0185(3) 0.0246(3) 0.00087(19) 0.0112(2) 0.00084(19)
S1 0.01257(15) 0.01943(17) 0.02187(16) -0.00042(10) 0.00653(12) 0.00011(11)
O1 0.0268(5) 0.0499(7) 0.0209(5) 0.0097(5) 0.0111(4) -0.0017(4)
O2 0.0193(5) 0.0428(6) 0.0354(5) -0.0046(4) 0.0140(4) 0.0061(5)
O3 0.0219(4) 0.0237(5) 0.0267(5) 0.0024(4) 0.0027(4) 0.0043(4)
O4 0.0163(4) 0.0326(5) 0.0361(5) -0.0006(4) 0.0034(4) -0.0151(4)
O5 0.0229(4) 0.0335(5) 0.0192(4) -0.0052(4) 0.0025(4) 0.0012(4)
O6 0.0286(5) 0.0276(5) 0.0229(5) 0.0014(4) 0.0007(4) 0.0009(4)
O7 0.0172(4) 0.0256(5) 0.0218(4) 0.0030(3) 0.0063(3) 0.0015(4)
O8 0.0287(5) 0.0237(5) 0.0316(5) 0.0012(4) 0.0147(4) -0.0001(4)
O9 0.0352(5) 0.0240(5) 0.0305(5) -0.0043(4) 0.0126(4) 0.0006(4)
N1 0.0139(5) 0.0202(5) 0.0183(5) -0.0010(4) 0.0052(4) -0.0009(4)
N2 0.0170(5) 0.0173(5) 0.0226(5) 0.0020(4) 0.0085(4) 0.0034(4)
N3 0.0338(7) 0.0553(9) 0.0308(7) -0.0053(6) 0.0059(6) -0.0077(6)
N4 0.0215(6) 0.0581(9) 0.0214(5) 0.0079(6) 0.0088(5) 0.0006(6)
C1 0.0175(6) 0.0125(5) 0.0180(6) -0.0012(4) 0.0053(5) 0.0013(4)
C2 0.0172(6) 0.0191(6) 0.0233(6) -0.0015(4) 0.0038(5) 0.0011(5)
C3 0.0259(6) 0.0215(6) 0.0211(6) -0.0039(5) -0.0005(5) 0.0009(5)
C4 0.0372(7) 0.0224(7) 0.0165(6) -0.0018(6) 0.0076(5) -0.0009(5)
C5 0.0270(6) 0.0195(6) 0.0230(6) 0.0003(5) 0.0125(5) 0.0008(5)
C6 0.0169(6) 0.0141(6) 0.0194(6) -0.0003(4) 0.0059(5) 0.0014(4)
C7 0.0208(6) 0.0220(6) 0.0202(6) 0.0030(5) 0.0079(5) 0.0028(5)
C8 0.0237(6) 0.0334(7) 0.0220(6) 0.0083(5) 0.0111(5) 0.0053(5)
C9 0.0275(7) 0.0299(7) 0.0214(6) 0.0019(6) 0.0118(5) -0.0008(5)
C10 0.0317(8) 0.0826(14) 0.0273(7) 0.0189(8) 0.0155(6) -0.0014(8)

loop_
_atom_type_symbol
_atom_type_description
_atom_type_scat_dispersion_real
_atom_type_scat_dispersion_imag
_atom_type_scat_source
C C 0.0033 0.0016 'International Tables Vol C Tables 4.2.6.8 and 6.1.1.4'
H H 0.0000 0.0000 'International Tables Vol C Tables 4.2.6.8 and 6.1.1.4'
N N 0.0061 0.0033 'International Tables Vol C Tables 4.2.6.8 and 6.1.1.4'
O O 0.0106 0.0060 'International Tables Vol C Tables 4.2.6.8 and 6.1.1.4'
S S 0.1246 0.1234 'International Tables Vol C Tables 4.2.6.8 and 6.1.1.4'
Na Na 0.0362 0.0249 'International Tables Vol C Tables 4.2.6.8 and 6.1.1.4'

loop_
_geom_angle_atom_site_label_1
_geom_angle_atom_site_label_2
_geom_angle_atom_site_label_3
_geom_angle_site_symmetry_1
_geom_angle_site_symmetry_3
_geom_angle
_geom_angle_publ_flag
O2 Na1 O7 . 3_556 92.10(4) ?
O2 Na1 O9 . 3_566 101.69(4) ?
O7 Na1 O9 3_556 3_566 94.98(4) ?
O2 Na1 O8 . . 166.44(4) ?
O7 Na1 O8 3_556 . 85.30(3) ?
O9 Na1 O8 3_566 . 91.80(4) ?
O2 Na1 O7 . . 81.51(4) ?
O7 Na1 O7 3_556 . 88.64(3) ?
O9 Na1 O7 3_566 . 175.04(4) ?
O8 Na1 O7 . . 85.12(3) ?
O2 Na1 O9 . . 102.11(4) ?
O7 Na1 O9 3_556 . 163.96(4) ?
O9 Na1 O9 3_566 . 89.43(4) ?
O8 Na1 O9 . . 79.14(4) ?
O7 Na1 O9 . . 86.18(4) ?
O2 Na1 Na1 . 3_556 85.44(3) ?
O7 Na1 Na1 3_556 3_556 45.20(3) ?
O9 Na1 Na1 3_566 3_556 140.07(4) ?
O8 Na1 Na1 . 3_556 83.29(3) ?
O7 Na1 Na1 . 3_556 43.45(2) ?
O9 Na1 Na1 . 3_556 127.86(4) ?
O2 Na1 Na1 . 3_566 106.87(4) ?
O7 Na1 Na1 3_556 3_566 137.99(4) ?
O9 Na1 Na1 3_566 3_566 45.24(3) ?
O8 Na1 Na1 . 3_566 83.58(3) ?
O7 Na1 Na1 . 3_566 130.32(3) ?
O9 Na1 Na1 . 3_566 44.19(3) ?
Na1 Na1 Na1 3_556 3_566 166.02(3) ?
O2 Na1 H9B . . 109.6 ?
O7 Na1 H9B 3_556 . 146.3 ?
O9 Na1 H9B 3_566 . 105.0 ?
O8 Na1 H9B . . 67.5 ?
O7 Na1 H9B . . 70.2 ?
O9 Na1 H9B . . 19.5 ?
Na1 Na1 H9B 3_556 . 109.4 ?
Na1 Na1 H9B 3_566 . 60.7 ?
O2 S1 O3 . . 113.36(6) ?
O2 S1 O4 . . 112.05(6) ?
O3 S1 O4 . . 111.68(6) ?
O2 S1 C6 . . 106.26(6) ?
O3 S1 C6 . . 106.22(5) ?
O4 S1 C6 . . 106.71(5) ?
C8 O1 C10 . . 115.26(11) ?
S1 O2 Na1 . . 147.89(7) ?
H5A O5 H5B . . 111.1 ?
H6A O6 H6B . . 103.1 ?
Na1 O7 Na1 3_556 . 91.36(3) ?
Na1 O7 H7A 3_556 . 119.5 ?
Na1 O7 H7A . . 118.2 ?
Na1 O7 H7B 3_556 . 121.5 ?
Na1 O7 H7B . . 107.5 ?
H7A O7 H7B . . 99.5 ?
Na1 O8 H8A . . 128.5 ?
Na1 O8 H8B . . 110.3 ?
H8A O8 H8B . . 105.8 ?
Na1 O9 Na1 3_566 . 90.57(4) ?
Na1 O9 H9A 3_566 . 107.1 ?
Na1 O9 H9A . . 114.5 ?
Na1 O9 H9B 3_566 . 143.2 ?
Na1 O9 H9B . . 85.7 ?
H9A O9 H9B . . 107.7 ?
N2 N1 C1 . . 118.67(10) ?
N2 N1 H1N . . 124.9 ?
C1 N1 H1N . . 115.6 ?
C7 N2 N1 . . 120.42(11) ?
C8 N4 H4N . . 110.6 ?
C2 C1 C6 . . 119.09(11) ?
C2 C1 N1 . . 120.22(11) ?
C6 C1 N1 . . 120.68(11) ?
C3 C2 C1 . . 120.10(12) ?
C3 C2 H2 . . 120.0 ?
C1 C2 H2 . . 120.0 ?
C2 C3 C4 . . 120.96(12) ?
C2 C3 H3 . . 119.5 ?
C4 C3 H3 . . 119.5 ?
C3 C4 C5 . . 119.41(12) ?
C3 C4 H4 . . 120.3 ?
C5 C4 H4 . . 120.3 ?
C4 C5 C6 . . 120.48(12) ?
C4 C5 H5 . . 119.8 ?
C6 C5 H5 . . 119.8 ?
C5 C6 C1 . . 119.95(11) ?
C5 C6 S1 . . 117.54(10) ?
C1 C6 S1 . . 122.45(9) ?
N2 C7 C9 . . 122.47(11) ?
N2 C7 C8 . . 116.37(11) ?
C9 C7 C8 . . 121.07(11) ?
N4 C8 O1 . . 123.70(12) ?
N4 C8 C7 . . 125.53(12) ?
O1 C8 C7 . . 110.75(11) ?
N3 C9 C7 . . 174.65(14) ?
O1 C10 H10C . . 109.5 ?
O1 C10 H10D . . 109.5 ?
H10C C10 H10D . . 109.5 ?
O1 C10 H10E . . 109.5 ?
H10C C10 H10E . . 109.5 ?
H10D C10 H10E . . 109.5 ?

loop_
_geom_bond_atom_site_label_1
_geom_bond_atom_site_label_2
_geom_bond_site_symmetry_2
_geom_bond_distance
_geom_bond_publ_flag
Na1 O2 . 2.3407(11) ?
Na1 O7 3_556 2.3530(10) ?
Na1 O9 3_566 2.4061(11) ?
Na1 O8 . 2.4237(11) ?
Na1 O7 . 2.4276(10) ?
Na1 O9 . 2.4511(11) ?
Na1 Na1 3_556 3.4206(10) ?
Na1 Na1 3_566 3.4517(10) ?
Na1 H9B . 2.5336 ?
S1 O2 . 1.4466(9) ?
S1 O3 . 1.4572(10) ?
S1 O4 . 1.4627(10) ?
S1 C6 . 1.7730(13) ?
O1 C8 . 1.3424(16) ?
O1 C10 . 1.4482(17) ?
O5 H5A . 0.8498 ?
O5 H5B . 0.8501 ?
O6 H6A . 0.8500 ?
O6 H6B . 0.8500 ?
O7 H7A . 0.8496 ?
O7 H7B . 0.8500 ?
O8 H8A . 0.8500 ?
O8 H8B . 0.8503 ?
O9 H9A . 0.8501 ?
O9 H9B . 0.8500 ?
N1 N2 . 1.3178(14) ?
N1 C1 . 1.4049(15) ?
N1 H1N . 0.9050 ?
N2 C7 . 1.2961(16) ?
N3 C9 . 1.1474(19) ?
N4 C8 . 1.2621(18) ?
N4 H4N . 0.9254 ?
C1 C2 . 1.3967(17) ?
C1 C6 . 1.4045(17) ?
C2 C3 . 1.3826(19) ?
C2 H2 . 0.9500 ?
C3 C4 . 1.386(2) ?
C3 H3 . 0.9500 ?
C4 C5 . 1.3864(19) ?
C4 H4 . 0.9500 ?
C5 C6 . 1.3916(18) ?
C5 H5 . 0.9500 ?
C7 C9 . 1.4398(18) ?
C7 C8 . 1.4832(17) ?
C10 H10C . 0.9800 ?
C10 H10D . 0.9800 ?
C10 H10E . 0.9800 ?

loop_
_geom_hbond_atom_site_label_D
_geom_hbond_atom_site_label_H
_geom_hbond_atom_site_label_A
_geom_hbond_site_symmetry_A
_geom_hbond_distance_DH
_geom_hbond_distance_HA
_geom_hbond_distance_DA
_geom_hbond_angle_DHA
_geom_hbond_publ_flag
O5 H5A O4 1_565 0.85 1.98 2.8243(13) 172.5 yes
O5 H5B O6 2 0.85 1.92 2.7660(13) 175.5 yes
O6 H6A O5 . 0.85 1.88 2.7295(15) 174.2 yes
O6 H6B O3 . 0.85 1.98 2.8169(13) 168.0 yes
O7 H7A O5 1_545 0.85 2.06 2.8978(13) 170.6 yes
O7 H7B N4 1_455 0.85 1.98 2.8141(14) 166.6 yes
O8 H8A O3 3_566 0.85 2.05 2.8874(14) 168.2 yes
O8 H8B O2 3_556 0.85 2.18 2.9689(15) 153.2 yes
O9 H9A O6 . 0.85 1.97 2.8241(14) 177.6 yes
N4 H4N O8 1_655 0.93 2.38 3.0905(16) 133.4 yes

loop_
_geom_torsion_atom_site_label_1
_geom_torsion_atom_site_label_2
_geom_torsion_atom_site_label_3
_geom_torsion_atom_site_label_4
_geom_torsion_site_symmetry_1
_geom_torsion_site_symmetry_2
_geom_torsion_site_symmetry_3
_geom_torsion_site_symmetry_4
_geom_torsion
_geom_torsion_publ_flag
O3 S1 O2 Na1 . . . . 5.69(15) ?
O4 S1 O2 Na1 . . . . -121.84(12) ?
C6 S1 O2 Na1 . . . . 121.98(12) ?
C1 N1 N2 C7 . . . . 174.30(11) ?
N2 N1 C1 C2 . . . . -3.68(17) ?
N2 N1 C1 C6 . . . . 176.71(11) ?
C6 C1 C2 C3 . . . . -0.59(18) ?
N1 C1 C2 C3 . . . . 179.80(11) ?
C1 C2 C3 C4 . . . . -0.2(2) ?
C2 C3 C4 C5 . . . . 0.7(2) ?
C3 C4 C5 C6 . . . . -0.5(2) ?
C4 C5 C6 C1 . . . . -0.26(19) ?
C4 C5 C6 S1 . . . . -177.60(10) ?
C2 C1 C6 C5 . . . . 0.81(17) ?
N1 C1 C6 C5 . . . . -179.58(11) ?
C2 C1 C6 S1 . . . . 178.00(9) ?
N1 C1 C6 S1 . . . . -2.39(16) ?
O2 S1 C6 C5 . . . . -30.12(12) ?
O3 S1 C6 C5 . . . . 90.88(10) ?
O4 S1 C6 C5 . . . . -149.84(10) ?
O2 S1 C6 C1 . . . . 152.62(10) ?
O3 S1 C6 C1 . . . . -86.38(11) ?
O4 S1 C6 C1 . . . . 32.90(12) ?
N1 N2 C7 C9 . . . . -0.71(19) ?
N1 N2 C7 C8 . . . . -177.34(11) ?
C10 O1 C8 N4 . . . . 1.9(2) ?
C10 O1 C8 C7 . . . . -176.78(13) ?
N2 C7 C8 N4 . . . . -1.5(2) ?
C9 C7 C8 N4 . . . . -178.15(15) ?
N2 C7 C8 O1 . . . . 177.19(12) ?
C9 C7 C8 O1 . . . . 0.51(18) ?
